data_2236858
loop_
_publ_author_name
'Sabbaghi, Fahimeh'
'Pourayoubi, Mehrdad'
'Ne\<cas, Marek'
'Babiak, Michal'

_publ_section_title
;
 Diphenyl (isopropylamido)phosphate
;
_journal_coeditor_code FF2090
_journal_issue 12
_journal_name_full 'Acta Crystallographica Section E'
_journal_page_first o3459
_journal_paper_doi 10.1107/S1600536812047940
_journal_volume 68
_journal_year 2012
_chemical_formula_iupac 'C15 H18 N O3 P'
_chemical_formula_moiety 'C15 H18 N O3 P'
_chemical_formula_sum 'C15 H18 N O3 P'
_chemical_formula_weight 291.27
_chemical_name_systematic
;
Diphenyl (isopropylamido)phosphate
;
_space_group_IT_number 7
_symmetry_cell_setting monoclinic
_symmetry_space_group_name_Hall 'P -2yac'
_symmetry_space_group_name_H-M 'P 1 n 1'
_atom_sites_solution_hydrogens geom
_atom_sites_solution_primary direct
_atom_sites_solution_secondary difmap
_audit_creation_method SHELXL-97
_cell_angle_alpha 90.00
_cell_angle_beta 90.453(6)
_cell_angle_gamma 90.00
_cell_formula_units_Z 2
_cell_length_a 8.4432(5)
_cell_length_b 5.3030(4)
_cell_length_c 16.3443(11)
_cell_measurement_reflns_used 3821
_cell_measurement_temperature 120(2)
_cell_measurement_theta_max 27.5386
_cell_measurement_theta_min 3.4408
_cell_volume 731.78(9)
_computing_cell_refinement 'CrysAlis CCD (Oxford Diffraction, 2009)'
_computing_data_collection 'CrysAlis CCD (Oxford Diffraction, 2009)'
_computing_data_reduction 'CrysAlis RED (Oxford Diffraction, 2009)'
_computing_molecular_graphics '<i>Mercury</i> (Macrae <i>et al.</i>, 2008)'
_computing_publication_material 'SHELXTL (Sheldrick, 2008) and enCIFer (Allen <i>et al.</i>, 2004)'
_computing_structure_refinement 'SHELXL97 (Sheldrick, 2008)'
_computing_structure_solution 'SHELXS97 (Sheldrick, 2008)'
_diffrn_ambient_temperature 120(2)
_diffrn_detector_area_resol_mean 8.4353
_diffrn_measured_fraction_theta_full 0.996
_diffrn_measured_fraction_theta_max 0.996
_diffrn_measurement_device_type 'Oxford Diffraction Xcalibur (Sapphire2)'
_diffrn_measurement_method '\w scan'
_diffrn_radiation_monochromator graphite
_diffrn_radiation_source 'Enhance (Mo) X-ray Source'
_diffrn_radiation_type MoK\a
_diffrn_radiation_wavelength 0.71073
_diffrn_reflns_av_R_equivalents 0.0000
_diffrn_reflns_av_sigmaI/netI 0.0139
_diffrn_reflns_limit_h_max 10
_diffrn_reflns_limit_h_min -10
_diffrn_reflns_limit_k_max 6
_diffrn_reflns_limit_k_min -6
_diffrn_reflns_limit_l_max 19
_diffrn_reflns_limit_l_min -19
_diffrn_reflns_number 6226
_diffrn_reflns_theta_full 25.00
_diffrn_reflns_theta_max 25.00
_diffrn_reflns_theta_min 3.84
_diffrn_standards_number 0
_exptl_absorpt_coefficient_mu 0.194
_exptl_absorpt_correction_T_max 0.9263
_exptl_absorpt_correction_T_min 0.9177
_exptl_absorpt_correction_type multi-scan
_exptl_absorpt_process_details '(CrysAlis RED; Oxford Diffraction, 2009)'
_exptl_crystal_colour colourless
_exptl_crystal_density_diffrn 1.322
_exptl_crystal_density_method 'not measured'
_exptl_crystal_description block
_exptl_crystal_F_000 308
_exptl_crystal_size_max 0.45
_exptl_crystal_size_mid 0.42
_exptl_crystal_size_min 0.40
_refine_diff_density_max 0.167
_refine_diff_density_min -0.184
_refine_ls_abs_structure_details 'Flack (1983), 1229 Friedel pairs'
_refine_ls_abs_structure_Flack 0.05(6)
_refine_ls_extinction_method none
_refine_ls_goodness_of_fit_ref 1.056
_refine_ls_hydrogen_treatment mixed
_refine_ls_matrix_type full
_refine_ls_number_parameters 208
_refine_ls_number_reflns 6226
_refine_ls_number_restraints 28
_refine_ls_restrained_S_all 1.060
_refine_ls_R_factor_all 0.0286
_refine_ls_R_factor_gt 0.0273
_refine_ls_shift/su_max 0.000
_refine_ls_shift/su_mean 0.000
_refine_ls_structure_factor_coef Fsqd
_refine_ls_weighting_details 'calc w=1/[\s^2^(Fo^2^)+(0.0626P)^2^+0.0183P] where P=(Fo^2^+2Fc^2^)/3'
_refine_ls_weighting_scheme calc
_refine_ls_wR_factor_gt 0.0800
_refine_ls_wR_factor_ref 0.0808
_reflns_number_gt 6040
_reflns_number_total 6226
_reflns_threshold_expression I>2sigma(I)
_cod_data_source_file ff2090.cif
_cod_data_source_block I
_cod_original_sg_symbol_H-M 'P n'
_cod_database_code 2236858
_cod_database_fobs_code 2236858

loop_
_symmetry_equiv_pos_as_xyz
'x, y, z'
'x+1/2, -y, z+1/2'

loop_
_atom_site_type_symbol
_atom_site_label
_atom_site_fract_x
_atom_site_fract_y
_atom_site_fract_z
_atom_site_U_iso_or_equiv
_atom_site_adp_type
_atom_site_calc_flag
_atom_site_refinement_flags
_atom_site_occupancy
_atom_site_symmetry_multiplicity
_atom_site_disorder_assembly
_atom_site_disorder_group
P P1 0.49359(4) 0.20465(6) 0.51025(3) 0.01893(9) Uani d . 1 1 A .
O O1 0.46890(12) 0.20756(19) 0.41396(6) 0.0229(3) Uani d . 1 1 . .
O O2 0.32869(12) 0.3259(2) 0.53519(6) 0.0213(2) Uani d . 1 1 . .
O O3 0.52704(12) -0.04455(19) 0.54422(6) 0.0247(3) Uani d . 1 1 . .
N N1 0.62616(15) 0.4126(2) 0.53057(8) 0.0201(3) Uani d D 1 1 . .
H H1N 0.603(2) 0.559(3) 0.5224(10) 0.024 Uiso d D 1 1 . .
C C1 0.33996(19) 0.0959(3) 0.37348(10) 0.0241(4) Uani d . 1 1 . .
C C2 0.2687(2) -0.1207(3) 0.40086(13) 0.0346(4) Uani d . 1 1 . .
H H2 0.3036 -0.2017 0.4496 0.042 Uiso calc R 1 1 . .
C C3 0.1433(2) -0.2176(3) 0.35464(15) 0.0454(6) Uani d . 1 1 . .
H H3 0.0915 -0.3663 0.3727 0.054 Uiso calc R 1 1 . .
C C4 0.0931(2) -0.1044(4) 0.28402(14) 0.0489(6) Uani d . 1 1 . .
H H4 0.0066 -0.1725 0.2537 0.059 Uiso calc R 1 1 . .
C C5 0.1686(2) 0.1079(4) 0.25735(13) 0.0440(5) Uani d . 1 1 . .
H H5 0.1359 0.1848 0.2075 0.053 Uiso calc R 1 1 . .
C C6 0.2921(2) 0.2121(3) 0.30207(11) 0.0307(4) Uani d . 1 1 . .
H H6 0.3430 0.3614 0.2838 0.037 Uiso calc R 1 1 . .
C C7 0.27851(18) 0.3331(3) 0.61695(10) 0.0197(4) Uani d . 1 1 . .
C C8 0.31935(19) 0.5376(3) 0.66473(9) 0.0244(4) Uani d . 1 1 . .
H H8 0.3868 0.6656 0.6441 0.029 Uiso calc R 1 1 . .
C C9 0.2607(2) 0.5528(3) 0.74285(10) 0.0319(4) Uani d . 1 1 . .
H H9 0.2874 0.6928 0.7765 0.038 Uiso calc R 1 1 . .
C C10 0.1630(2) 0.3656(4) 0.77258(11) 0.0376(5) Uani d . 1 1 . .
H H10 0.1232 0.3763 0.8267 0.045 Uiso calc R 1 1 . .
C C11 0.1238(2) 0.1643(3) 0.72383(12) 0.0360(5) Uani d . 1 1 . .
H H11 0.0562 0.0361 0.7443 0.043 Uiso calc R 1 1 . .
C C12 0.1817(2) 0.1460(3) 0.64507(12) 0.0306(4) Uani d . 1 1 . .
H H12 0.1547 0.0065 0.6113 0.037 Uiso calc R 1 1 . .
C C13A 0.79551(19) 0.3558(3) 0.54259(10) 0.0212(4) Uani d . 1 1 A 1
H H13A 0.8017 0.1911 0.5722 0.025 Uiso calc PR 0.323(14) 1 B 1
C C14A 0.8579(13) 0.557(2) 0.6011(9) 0.042(3) Uani d PDU 0.323(14) 1 A 1
H H14A 0.8401 0.7242 0.5773 0.064 Uiso calc PR 0.323(14) 1 B 1
H H14B 0.9716 0.5312 0.6104 0.064 Uiso calc PR 0.323(14) 1 B 1
H H14C 0.8021 0.5444 0.6533 0.064 Uiso calc PR 0.323(14) 1 B 1
C C15A 0.8791(19) 0.324(3) 0.4671(9) 0.037(3) Uani d PDU 0.323(14) 1 A 1
H H15A 0.8307 0.1869 0.4355 0.056 Uiso calc PR 0.323(14) 1 B 1
H H15B 0.9902 0.2833 0.4788 0.056 Uiso calc PR 0.323(14) 1 B 1
H H15C 0.8736 0.4808 0.4354 0.056 Uiso calc PR 0.323(14) 1 B 1
C C13B 0.79551(19) 0.3558(3) 0.54259(10) 0.0212(4) Uani d P 0.00 1 A 2
H H13B 0.8085 0.2301 0.5878 0.025 Uiso calc PR 0.677(14) 1 B 2
C C14B 0.8824(4) 0.5997(8) 0.5652(4) 0.0306(11) Uani d PDU 0.677(14) 1 A 2
H H14D 0.8633 0.7267 0.5227 0.046 Uiso calc PR 0.677(14) 1 B 2
H H14E 0.9963 0.5662 0.5696 0.046 Uiso calc PR 0.677(14) 1 B 2
H H14F 0.8434 0.6622 0.6177 0.046 Uiso calc PR 0.677(14) 1 B 2
C C15B 0.8680(8) 0.2476(13) 0.4620(4) 0.0298(11) Uani d PDU 0.677(14) 1 A 2
H H15D 0.8160 0.0877 0.4482 0.045 Uiso calc PR 0.677(14) 1 B 2
H H15E 0.9818 0.2188 0.4701 0.045 Uiso calc PR 0.677(14) 1 B 2
H H15F 0.8517 0.3683 0.4174 0.045 Uiso calc PR 0.677(14) 1 B 2

loop_
_atom_site_aniso_label
_atom_site_aniso_U_11
_atom_site_aniso_U_22
_atom_site_aniso_U_33
_atom_site_aniso_U_12
_atom_site_aniso_U_13
_atom_site_aniso_U_23
P1 0.01606(19) 0.01911(19) 0.02163(19) 0.00093(19) 0.00011(14) 0.0017(2)
O1 0.0195(6) 0.0253(6) 0.0238(6) -0.0048(5) -0.0003(5) -0.0003(5)
O2 0.0173(6) 0.0247(6) 0.0218(6) 0.0019(5) -0.0019(4) 0.0017(5)
O3 0.0239(6) 0.0191(6) 0.0313(6) 0.0014(4) 0.0029(5) 0.0024(5)
N1 0.0184(7) 0.0154(7) 0.0265(8) 0.0024(5) -0.0008(5) 0.0027(6)
C1 0.0155(8) 0.0276(9) 0.0291(10) -0.0002(7) 0.0017(7) -0.0118(7)
C2 0.0318(11) 0.0258(9) 0.0462(12) -0.0045(8) -0.0004(8) -0.0038(9)
C3 0.0349(12) 0.0286(11) 0.0727(17) -0.0092(9) 0.0004(11) -0.0148(11)
C4 0.0245(11) 0.0615(14) 0.0604(15) -0.0062(10) -0.0054(10) -0.0292(11)
C5 0.0239(11) 0.0722(16) 0.0359(12) 0.0046(10) -0.0064(8) -0.0101(11)
C6 0.0207(10) 0.0402(11) 0.0313(10) 0.0021(8) 0.0023(8) -0.0036(9)
C7 0.0137(9) 0.0204(8) 0.0251(9) 0.0058(6) 0.0003(7) 0.0059(7)
C8 0.0262(10) 0.0223(8) 0.0248(9) -0.0025(7) -0.0027(7) 0.0031(7)
C9 0.0431(12) 0.0242(10) 0.0284(10) 0.0084(9) -0.0014(8) 0.0006(8)
C10 0.0368(12) 0.0450(12) 0.0312(10) 0.0186(9) 0.0138(9) 0.0091(9)
C11 0.0289(11) 0.0336(11) 0.0457(13) 0.0015(8) 0.0162(9) 0.0143(9)
C12 0.0237(10) 0.0255(9) 0.0427(11) 0.0001(7) 0.0052(8) 0.0003(8)
C13A 0.0166(9) 0.0217(8) 0.0253(9) 0.0034(6) -0.0049(7) 0.0023(7)
C14A 0.033(4) 0.043(4) 0.051(4) 0.008(3) -0.019(3) -0.007(3)
C15A 0.030(4) 0.038(5) 0.043(4) 0.010(4) -0.006(3) -0.011(4)
C13B 0.0166(9) 0.0217(8) 0.0253(9) 0.0034(6) -0.0049(7) 0.0023(7)
C14B 0.0200(15) 0.0309(18) 0.041(2) 0.0000(12) -0.0056(15) -0.0077(16)
C15B 0.0230(18) 0.035(3) 0.0317(19) -0.0010(19) 0.0069(14) -0.007(2)

loop_
_atom_type_symbol
_atom_type_description
_atom_type_scat_dispersion_real
_atom_type_scat_dispersion_imag
_atom_type_scat_source
C C 0.0033 0.0016 'International Tables Vol C Tables 4.2.6.8 and 6.1.1.4'
H H 0.0000 0.0000 'International Tables Vol C Tables 4.2.6.8 and 6.1.1.4'
N N 0.0061 0.0033 'International Tables Vol C Tables 4.2.6.8 and 6.1.1.4'
O O 0.0106 0.0060 'International Tables Vol C Tables 4.2.6.8 and 6.1.1.4'
P P 0.1023 0.0942 'International Tables Vol C Tables 4.2.6.8 and 6.1.1.4'

loop_
_geom_angle_atom_site_label_1
_geom_angle_atom_site_label_2
_geom_angle_atom_site_label_3
_geom_angle
O3 P1 O1 114.19(6)
O3 P1 O2 115.82(6)
O1 P1 O2 98.16(6)
O3 P1 N1 114.26(7)
O1 P1 N1 106.55(6)
O2 P1 N1 106.26(6)
C1 O1 P1 124.07(10)
C7 O2 P1 121.74(10)
C13A N1 P1 124.19(11)
C13A N1 H1N 116.9(13)
P1 N1 H1N 117.1(13)
C2 C1 C6 121.57(16)
C2 C1 O1 122.74(15)
C6 C1 O1 115.65(14)
C1 C2 C3 117.70(19)
C1 C2 H2 121.2
C3 C2 H2 121.2
C4 C3 C2 121.69(19)
C4 C3 H3 119.2
C2 C3 H3 119.2
C3 C4 C5 119.3(2)
C3 C4 H4 120.4
C5 C4 H4 120.4
C4 C5 C6 120.8(2)
C4 C5 H5 119.6
C6 C5 H5 119.6
C1 C6 C5 118.93(17)
C1 C6 H6 120.5
C5 C6 H6 120.5
C12 C7 C8 121.86(15)
C12 C7 O2 119.04(14)
C8 C7 O2 118.95(13)
C9 C8 C7 118.79(15)
C9 C8 H8 120.6
C7 C8 H8 120.6
C8 C9 C10 120.31(17)
C8 C9 H9 119.8
C10 C9 H9 119.8
C11 C10 C9 119.82(16)
C11 C10 H10 120.1
C9 C10 H10 120.1
C10 C11 C12 120.63(15)
C10 C11 H11 119.7
C12 C11 H11 119.7
C7 C12 C11 118.59(17)
C7 C12 H12 120.7
C11 C12 H12 120.7
C15A C13A N1 113.1(7)
C15A C13A C14A 116.8(6)
N1 C13A C14A 105.7(4)
C15A C13A H13A 106.9
N1 C13A H13A 106.9
C14A C13A H13A 106.9
H14D C14B H14E 109.5
H14D C14B H14F 109.5
H14E C14B H14F 109.5
H15D C15B H15E 109.5
H15D C15B H15F 109.5
H15E C15B H15F 109.5

loop_
_geom_bond_atom_site_label_1
_geom_bond_atom_site_label_2
_geom_bond_distance
P1 O3 1.4602(11)
P1 O1 1.5858(11)
P1 O2 1.5896(11)
P1 N1 1.6043(14)
O1 C1 1.4008(19)
O2 C7 1.4057(17)
N1 C13A 1.4728(19)
N1 H1N 0.811(13)
C1 C2 1.373(2)
C1 C6 1.378(2)
C2 C3 1.393(3)
C2 H2 0.9500
C3 C4 1.366(3)
C3 H3 0.9500
C4 C5 1.367(3)
C4 H4 0.9500
C5 C6 1.383(3)
C5 H5 0.9500
C6 H6 0.9500
C7 C12 1.367(2)
C7 C8 1.379(2)
C8 C9 1.376(2)
C8 H8 0.9500
C9 C10 1.381(3)
C9 H9 0.9500
C10 C11 1.371(3)
C10 H10 0.9500
C11 C12 1.384(2)
C11 H11 0.9500
C12 H12 0.9500
C13A C15A 1.436(15)
C13A C14A 1.524(8)
C13A H13A 1.0000
C14A H14A 0.9800
C14A H14B 0.9800
C14A H14C 0.9800
C15A H15A 0.9800
C15A H15B 0.9800
C15A H15C 0.9800
C14B H14D 0.9800
C14B H14E 0.9800
C14B H14F 0.9800
C15B H15D 0.9800
C15B H15E 0.9800
C15B H15F 0.9800

loop_
_geom_hbond_atom_site_label_D
_geom_hbond_atom_site_label_H
_geom_hbond_atom_site_label_A
_geom_hbond_site_symmetry_A
_geom_hbond_distance_DH
_geom_hbond_distance_HA
_geom_hbond_distance_DA
_geom_hbond_angle_DHA
N1 H1N O3 1_565 0.811(13) 2.228(13) 3.0065(17) 161.0(15)

loop_
_geom_torsion_atom_site_label_1
_geom_torsion_atom_site_label_2
_geom_torsion_atom_site_label_3
_geom_torsion_atom_site_label_4
_geom_torsion
O3 P1 O1 C1 67.82(12)
O2 P1 O1 C1 -55.32(12)
N1 P1 O1 C1 -165.06(11)
O3 P1 O2 C7 48.50(13)
O1 P1 O2 C7 170.46(11)
N1 P1 O2 C7 -79.57(12)
O3 P1 N1 C13A 30.26(15)
O1 P1 N1 C13A -96.81(13)
O2 P1 N1 C13A 159.24(12)
P1 O1 C1 C2 -33.7(2)
P1 O1 C1 C6 148.68(12)
C6 C1 C2 C3 -1.2(3)
O1 C1 C2 C3 -178.68(16)
C1 C2 C3 C4 0.7(3)
C2 C3 C4 C5 0.7(3)
C3 C4 C5 C6 -1.7(3)
C2 C1 C6 C5 0.3(3)
O1 C1 C6 C5 177.98(15)
C4 C5 C6 C1 1.1(3)
P1 O2 C7 C12 -95.01(17)
P1 O2 C7 C8 89.47(14)
C12 C7 C8 C9 0.0(2)
O2 C7 C8 C9 175.40(15)
C7 C8 C9 C10 0.2(3)
C8 C9 C10 C11 -0.4(3)
C9 C10 C11 C12 0.3(3)
C8 C7 C12 C11 -0.1(3)
O2 C7 C12 C11 -175.45(15)
C10 C11 C12 C7 -0.1(3)
P1 N1 C13A C15A 80.0(6)
P1 N1 C13A C14A -150.9(7)
